data_4510179
loop_
_publ_author_name
'Liu, Bo'
'Wei, Lei'
'Li, Nan-nan'
'Wu, Wei-Ping'
'Miao, Hui'
'Wang, Yao-Yu'
'Shi, Qi-Zhen'

_publ_section_title
;
 Solvent/Temperature and Dipyridyl Ligands Induced Diverse Coordination
 Polymers Based on 3-(2&#x2032;,5&#x2032;-Dicarboxylphenyl)pyridine
;
_journal_issue 3
_journal_name_full 'Crystal Growth &amp; Design'
_journal_page_first 1110
_journal_paper_doi 10.1021/cg401599x
_journal_volume 14
_journal_year 2014
_chemical_formula_sum 'C38 H40 N4 Ni2 O16'
_chemical_formula_weight 926.153
_chemical_name_systematic
; 
 ? 
;
_space_group_IT_number 13
_symmetry_cell_setting monoclinic
_symmetry_space_group_name_Hall '-P 2yc'
_symmetry_space_group_name_H-M 'P 1 2/c 1'
_atom_sites_solution_hydrogens geom
_atom_sites_solution_primary direct
_atom_sites_solution_secondary difmap
_audit_creation_method SHELXL-97
_cell_angle_alpha 90.00
_cell_angle_beta 108.410(9)
_cell_angle_gamma 90.00
_cell_formula_units_Z 4
_cell_length_a 17.523(8)
_cell_length_b 17.315(9)
_cell_length_c 15.910(8)
_cell_measurement_reflns_used 2843
_cell_measurement_temperature 296(2)
_cell_measurement_theta_max 23.530
_cell_measurement_theta_min 2.652
_cell_volume 4580(4)
_computing_structure_refinement 'SHELXL-97 (Sheldrick, 1997)'
_computing_structure_solution 'SHELXS-97 (Sheldrick, 1990)'
_diffrn_ambient_temperature 296(2)
_diffrn_measured_fraction_theta_full 0.993
_diffrn_measured_fraction_theta_max 0.993
_diffrn_radiation_monochromator graphite
_diffrn_radiation_source 'fine-focus sealed tube'
_diffrn_radiation_type MoK\a
_diffrn_radiation_wavelength 0.71073
_diffrn_reflns_av_R_equivalents 0.0634
_diffrn_reflns_av_sigmaI/netI 0.0807
_diffrn_reflns_limit_h_max 16
_diffrn_reflns_limit_h_min -20
_diffrn_reflns_limit_k_max 20
_diffrn_reflns_limit_k_min -19
_diffrn_reflns_limit_l_max 18
_diffrn_reflns_limit_l_min -18
_diffrn_reflns_number 22863
_diffrn_reflns_theta_full 25.10
_diffrn_reflns_theta_max 25.10
_diffrn_reflns_theta_min 1.18
_exptl_absorpt_coefficient_mu 0.884
_exptl_absorpt_correction_T_max 0.8714
_exptl_absorpt_correction_T_min 0.7962
_exptl_absorpt_correction_type multi-scan
_exptl_absorpt_process_details sadabs
_exptl_crystal_colour green
_exptl_crystal_density_diffrn 1.279
_exptl_crystal_density_method 'not measured'
_exptl_crystal_description plank
_exptl_crystal_F_000 1808
_exptl_crystal_size_max 0.27
_exptl_crystal_size_mid 0.26
_exptl_crystal_size_min 0.16
_refine_diff_density_max 2.341
_refine_diff_density_min -1.008
_refine_diff_density_rms 0.261
_refine_ls_extinction_method none
_refine_ls_goodness_of_fit_ref 1.050
_refine_ls_hydrogen_treatment constr
_refine_ls_matrix_type full
_refine_ls_number_parameters 518
_refine_ls_number_reflns 8111
_refine_ls_number_restraints 6
_refine_ls_restrained_S_all 1.050
_refine_ls_R_factor_all 0.1275
_refine_ls_R_factor_gt 0.0785
_refine_ls_shift/su_max 0.001
_refine_ls_shift/su_mean 0.000
_refine_ls_structure_factor_coef Fsqd
_refine_ls_weighting_details 'calc w=1/[\s^2^(Fo^2^)+(0.1940P)^2^+10.3749P] where P=(Fo^2^+2Fc^2^)/3'
_refine_ls_weighting_scheme calc
_refine_ls_wR_factor_gt 0.2470
_refine_ls_wR_factor_ref 0.3078
_reflns_number_gt 5268
_reflns_number_total 8111
_reflns_threshold_expression >2sigma(I)
_cod_data_source_file cg401599x_si_002.cif
_cod_data_source_block 9
_cod_depositor_comments
;
The following automatic conversions were performed:

'_symmetry_cell_setting' value 'Monoclinic' changed to 'monoclinic'
according to
/usr/data/users/saulius/crontab/automatic-downloads/current/ACS/lib/dictionaries/cif_core.dic
dictionary named 'cif_core.dic' version 2.4.2 from 2011-04-26.

Automatic conversion script
Id: cif_fix_values 2281 2013-09-26 08:29:07Z andrius 
;
_cod_original_sg_symbol_H-M P2/c
_cod_original_formula_sum C38H40N4Ni2O16
_cod_database_code 4510179

loop_
_symmetry_equiv_pos_as_xyz
'x, y, z'
'-x, y, -z+1/2'
'-x, -y, -z'
'x, -y, z-1/2'

loop_
_atom_site_label
_atom_site_type_symbol
_atom_site_fract_x
_atom_site_fract_y
_atom_site_fract_z
_atom_site_U_iso_or_equiv
_atom_site_adp_type
_atom_site_occupancy
_atom_site_symmetry_multiplicity
_atom_site_calc_flag
_atom_site_refinement_flags
N4 N 0.1730(4) 0.9667(3) 0.5304(4) 0.0292(14) Uani 1 1 d .
C38 C 0.2317(5) 0.9323(5) 0.5948(6) 0.042(2) Uani 1 1 d .
Ni1 Ni 0.13467(5) 0.07837(5) 0.54262(6) 0.0203(3) Uani 1 1 d .
Ni2 Ni 0.37439(5) 0.35246(5) 0.44756(6) 0.0226(3) Uani 1 1 d .
O1 O 0.4818(3) 0.3533(3) 0.5570(3) 0.0290(12) Uani 1 1 d .
O2 O 0.4464(3) 0.2499(3) 0.4743(3) 0.0299(12) Uani 1 1 d .
O3 O 0.2295(3) 0.1114(3) 0.6459(3) 0.0269(11) Uani 1 1 d .
O4 O 0.2026(4) 0.0661(5) 0.7642(4) 0.074(3) Uani 1 1 d .
O5 O 0.2779(3) 0.3200(3) 0.3439(3) 0.0271(11) Uani 1 1 d .
O6 O 0.3116(5) 0.3412(5) 0.2214(4) 0.088(3) Uani 1 1 d .
O7 O 0.0255(3) 0.0812(3) 0.4358(3) 0.0244(11) Uani 1 1 d .
O8 O 0.0626(3) 0.1824(3) 0.5222(3) 0.0285(12) Uani 1 1 d .
O9 O 0.4359(3) 0.3824(3) 0.3577(3) 0.0365(13) Uani 1 1 d D
H9B H 0.4770 0.3542 0.3635 0.044 Uiso 1 1 d RD
H9C H 0.4492 0.4298 0.3611 0.044 Uiso 1 1 d RD
O10 O 0.0728(3) 0.0445(3) 0.6287(3) 0.0303(12) Uani 1 1 d D
H10B H 0.0776 -0.0043 0.6333 0.036 Uiso 1 1 d RD
H10C H 0.0234 0.0535 0.6021 0.036 Uiso 1 1 d RD
N1 N 0.3089(4) 0.3178(4) 0.5334(4) 0.0277(14) Uani 1 1 d .
N2 N 0.2010(3) 0.1144(3) 0.4607(4) 0.0231(13) Uani 1 1 d .
N3 N 0.3371(4) 0.4650(3) 0.4483(5) 0.0356(16) Uani 1 1 d .
C1 C 0.4940(4) 0.2841(4) 0.5401(5) 0.0245(16) Uani 1 1 d .
C2 C 0.5638(4) 0.2398(4) 0.6004(4) 0.0250(16) Uani 1 1 d .
C3 C 0.6034(4) 0.2674(4) 0.6858(5) 0.0268(16) Uani 1 1 d .
H3 H 0.5868 0.3137 0.7040 0.032 Uiso 1 1 calc R
C4 C 0.6669(4) 0.2270(4) 0.7441(5) 0.0263(16) Uani 1 1 d .
C5 C 0.3072(4) 0.1585(4) 0.7851(5) 0.0281(17) Uani 1 1 d .
C6 C 0.6541(5) 0.1322(4) 0.6292(5) 0.0293(17) Uani 1 1 d .
H6 H 0.6721 0.0871 0.6098 0.035 Uiso 1 1 calc R
C7 C 0.5888(5) 0.1721(4) 0.5717(5) 0.0304(17) Uani 1 1 d .
H7 H 0.5628 0.1532 0.5151 0.036 Uiso 1 1 calc R
C8 C 0.2401(5) 0.1083(5) 0.7270(5) 0.0326(18) Uani 1 1 d .
C9 C 0.2669(5) 0.3134(4) 0.2617(5) 0.0347(19) Uani 1 1 d .
C10 C 0.1934(4) 0.2706(4) 0.2078(4) 0.0251(16) Uani 1 1 d .
C11 C 0.1689(4) 0.2021(4) 0.2382(4) 0.0236(15) Uani 1 1 d .
C12 C 0.2116(4) 0.1675(4) 0.3245(4) 0.0225(15) Uani 1 1 d .
C13 C 0.2940(4) 0.1493(4) 0.3536(5) 0.0292(17) Uani 1 1 d .
H13 H 0.3258 0.1600 0.3181 0.035 Uiso 1 1 calc R
C14 C 0.3264(5) 0.1159(5) 0.4343(5) 0.0340(18) Uani 1 1 d .
H14 H 0.3810 0.1043 0.4542 0.041 Uiso 1 1 calc R
C15 C 0.2799(5) 0.0990(4) 0.4872(5) 0.0302(17) Uani 1 1 d .
H15 H 0.3036 0.0765 0.5424 0.036 Uiso 1 1 calc R
C16 C 0.1682(4) 0.1478(4) 0.3814(5) 0.0261(16) Uani 1 1 d .
H16 H 0.1134 0.1586 0.3633 0.031 Uiso 1 1 calc R
C17 C 0.0130(4) 0.1496(4) 0.4553(5) 0.0235(15) Uani 1 1 d .
C18 C -0.0583(4) 0.1935(4) 0.3994(4) 0.0230(15) Uani 1 1 d .
C19 C -0.0828(5) 0.2617(4) 0.4279(5) 0.0299(17) Uani 1 1 d .
H19 H -0.0538 0.2819 0.4829 0.036 Uiso 1 1 calc R
C20 C -0.1491(5) 0.2995(4) 0.3758(5) 0.0330(18) Uani 1 1 d .
H20 H -0.1652 0.3452 0.3959 0.040 Uiso 1 1 calc R
C21 C -0.1015(4) 0.1641(4) 0.3168(5) 0.0257(16) Uani 1 1 d .
H21 H -0.0851 0.1181 0.2978 0.031 Uiso 1 1 calc R
C22 C 0.2307(5) 0.3353(5) 0.5078(5) 0.0352(18) Uani 1 1 d .
H22 H 0.2088 0.3606 0.4540 0.042 Uiso 1 1 calc R
C23 C 0.1812(5) 0.3179(5) 0.5564(6) 0.042(2) Uani 1 1 d .
H23 H 0.1270 0.3308 0.5352 0.050 Uiso 1 1 calc R
C24 C 0.2123(4) 0.2809(5) 0.6379(5) 0.0333(18) Uani 1 1 d .
H24 H 0.1792 0.2691 0.6718 0.040 Uiso 1 1 calc R
C25 C 0.2940(4) 0.2619(4) 0.6680(5) 0.0257(16) Uani 1 1 d .
C26 C 0.3386(4) 0.2825(4) 0.6129(5) 0.0302(17) Uani 1 1 d .
H26 H 0.3932 0.2711 0.6324 0.036 Uiso 1 1 calc R
C27 C 0.3519(7) 0.5044(6) 0.5233(8) 0.063(3) Uani 1 1 d .
H27 H 0.3805 0.4806 0.5763 0.076 Uiso 1 1 calc R
C28 C 0.3261(8) 0.5799(7) 0.5251(10) 0.087(4) Uani 1 1 d .
H28 H 0.3381 0.6054 0.5791 0.105 Uiso 1 1 calc R
C29 C 0.2827(7) 0.6183(5) 0.4484(9) 0.060(3) Uani 1 1 d .
C30 C 0.2709(9) 0.5769(6) 0.3749(9) 0.082(4) Uani 1 1 d .
H30 H 0.2429 0.5993 0.3208 0.099 Uiso 1 1 calc R
C31 C 0.2982(6) 0.5029(5) 0.3755(6) 0.053(3) Uani 1 1 d .
H31 H 0.2887 0.4779 0.3214 0.064 Uiso 1 1 calc R
C32 C 0.2507(9) 0.6978(7) 0.4463(10) 0.085(4) Uani 1 1 d .
H32 H 0.2150 0.7138 0.3924 0.102 Uiso 1 1 calc R
C33 C 0.2647(7) 0.7430(6) 0.5040(9) 0.072(3) Uani 1 1 d .
H33 H 0.3029 0.7264 0.5560 0.086 Uiso 1 1 calc R
C34 C 0.2335(6) 0.8214(5) 0.5100(8) 0.056(3) Uani 1 1 d .
C35 C 0.2622(6) 0.8626(5) 0.5865(7) 0.051(2) Uani 1 1 d .
H35 H 0.3034 0.8422 0.6335 0.061 Uiso 1 1 calc R
C36 C 0.1717(6) 0.8568(5) 0.4411(6) 0.049(2) Uani 1 1 d .
H36 H 0.1502 0.8317 0.3872 0.059 Uiso 1 1 calc R
C37 C 0.1431(5) 0.9287(4) 0.4540(6) 0.039(2) Uani 1 1 d .
H37 H 0.1021 0.9511 0.4084 0.047 Uiso 1 1 calc R
H38 H 0.2523 0.9582 0.6481 0.047 Uiso 1 1 d R
O1W O 0.4594(5) 0.5348(4) 0.3109(5) 0.067(2) Uani 1 1 d .
O2W O 0.0440(9) 0.2197(11) 0.6957(10) 0.206(8) Uani 1 1 d .
O3W O 0.5419(11) 0.2654(11) 0.3349(13) 0.230(8) Uani 1 1 d .
O4W O 0.486(4) 0.902(2) 0.712(3) 0.53(3) Uiso 1 1 d .

loop_
_atom_site_aniso_label
_atom_site_aniso_U_11
_atom_site_aniso_U_22
_atom_site_aniso_U_33
_atom_site_aniso_U_23
_atom_site_aniso_U_13
_atom_site_aniso_U_12
N4 0.041(4) 0.016(3) 0.035(4) 0.001(3) 0.019(3) 0.002(3)
C38 0.042(5) 0.033(5) 0.049(5) 0.014(4) 0.011(4) 0.007(4)
Ni1 0.0214(5) 0.0155(5) 0.0209(5) 0.0008(4) 0.0023(4) 0.0000(3)
Ni2 0.0235(5) 0.0175(5) 0.0224(5) -0.0012(4) 0.0011(4) 0.0018(3)
O1 0.027(3) 0.025(3) 0.027(3) -0.002(2) -0.002(2) 0.004(2)
O2 0.026(3) 0.027(3) 0.024(3) -0.003(2) -0.010(2) 0.002(2)
O3 0.023(3) 0.035(3) 0.018(2) -0.002(2) 0.000(2) -0.008(2)
O4 0.069(5) 0.109(6) 0.037(4) 0.000(4) 0.004(3) -0.068(5)
O5 0.026(3) 0.032(3) 0.017(2) -0.003(2) -0.001(2) -0.005(2)
O6 0.078(5) 0.157(8) 0.027(3) -0.014(4) 0.013(4) -0.086(6)
O7 0.024(3) 0.021(3) 0.024(3) -0.002(2) 0.001(2) 0.001(2)
O8 0.026(3) 0.025(3) 0.024(3) -0.004(2) -0.008(2) 0.001(2)
O9 0.038(3) 0.028(3) 0.042(3) 0.001(3) 0.012(3) -0.005(2)
O10 0.026(3) 0.027(3) 0.037(3) 0.001(2) 0.009(2) -0.005(2)
N1 0.030(3) 0.030(4) 0.019(3) 0.002(3) 0.002(3) 0.000(3)
N2 0.030(3) 0.019(3) 0.016(3) 0.004(2) 0.000(3) -0.003(2)
N3 0.039(4) 0.018(3) 0.051(4) -0.005(3) 0.017(3) 0.003(3)
C1 0.019(4) 0.025(4) 0.027(4) 0.007(3) 0.004(3) 0.004(3)
C2 0.029(4) 0.024(4) 0.019(3) 0.005(3) 0.003(3) 0.003(3)
C3 0.023(4) 0.031(4) 0.025(4) -0.001(3) 0.005(3) 0.004(3)
C4 0.027(4) 0.026(4) 0.026(4) 0.002(3) 0.009(3) 0.003(3)
C5 0.028(4) 0.032(4) 0.027(4) -0.006(3) 0.011(3) -0.009(3)
C6 0.035(4) 0.029(4) 0.020(4) -0.006(3) 0.003(3) 0.007(3)
C7 0.033(4) 0.033(4) 0.022(4) -0.003(3) 0.004(3) 0.001(3)
C8 0.035(4) 0.034(4) 0.027(4) 0.000(3) 0.009(4) -0.006(3)
C9 0.046(5) 0.030(4) 0.027(4) -0.002(3) 0.009(4) -0.015(4)
C10 0.031(4) 0.024(4) 0.020(3) -0.005(3) 0.007(3) -0.007(3)
C11 0.026(4) 0.024(4) 0.020(3) -0.001(3) 0.007(3) -0.001(3)
C12 0.026(4) 0.020(4) 0.020(3) 0.001(3) 0.005(3) -0.005(3)
C13 0.025(4) 0.033(4) 0.030(4) 0.003(3) 0.011(3) -0.003(3)
C14 0.025(4) 0.036(5) 0.040(4) 0.011(4) 0.008(4) 0.004(3)
C15 0.035(4) 0.026(4) 0.023(4) 0.002(3) 0.000(3) 0.000(3)
C16 0.024(4) 0.023(4) 0.031(4) 0.000(3) 0.008(3) -0.001(3)
C17 0.028(4) 0.017(4) 0.024(4) 0.006(3) 0.006(3) 0.004(3)
C18 0.020(3) 0.029(4) 0.020(3) 0.001(3) 0.006(3) 0.002(3)
C19 0.033(4) 0.025(4) 0.027(4) -0.005(3) 0.004(3) 0.001(3)
C20 0.043(5) 0.024(4) 0.032(4) -0.005(3) 0.013(4) 0.010(3)
C21 0.027(4) 0.020(4) 0.030(4) 0.001(3) 0.009(3) 0.005(3)
C22 0.032(4) 0.034(4) 0.038(5) 0.009(4) 0.008(4) 0.001(3)
C23 0.028(4) 0.049(5) 0.045(5) 0.013(4) 0.007(4) 0.009(4)
C24 0.025(4) 0.041(5) 0.033(4) 0.004(4) 0.007(3) -0.003(3)
C25 0.028(4) 0.023(4) 0.025(4) -0.002(3) 0.007(3) -0.008(3)
C26 0.024(4) 0.032(4) 0.034(4) 0.003(3) 0.009(3) -0.001(3)
C27 0.081(8) 0.037(6) 0.069(7) -0.019(5) 0.019(6) 0.011(5)
C28 0.090(10) 0.064(8) 0.114(11) -0.053(8) 0.043(9) -0.006(7)
C29 0.079(8) 0.025(5) 0.089(8) 0.012(6) 0.046(7) 0.006(5)
C30 0.126(12) 0.042(6) 0.096(10) 0.025(6) 0.059(9) 0.030(7)
C31 0.079(7) 0.033(5) 0.040(5) 0.004(4) 0.008(5) 0.015(5)
C32 0.112(11) 0.046(7) 0.127(11) -0.009(7) 0.080(10) 0.007(7)
C33 0.079(8) 0.047(6) 0.111(10) -0.008(7) 0.061(8) 0.010(6)
C34 0.052(6) 0.026(5) 0.107(9) 0.017(5) 0.049(6) 0.015(4)
C35 0.052(6) 0.026(5) 0.077(7) 0.010(5) 0.025(5) 0.009(4)
C36 0.068(7) 0.034(5) 0.052(6) -0.019(4) 0.029(5) -0.008(4)
C37 0.049(5) 0.021(4) 0.045(5) 0.000(4) 0.012(4) 0.003(4)
O1W 0.092(6) 0.040(4) 0.061(4) -0.006(3) 0.016(4) -0.007(4)
O2W 0.167(13) 0.33(2) 0.163(13) -0.092(14) 0.108(12) -0.037(14)
O3W 0.187(16) 0.239(19) 0.29(2) -0.040(16) 0.116(16) 0.053(14)

loop_
_atom_type_symbol
_atom_type_description
_atom_type_scat_dispersion_real
_atom_type_scat_dispersion_imag
_atom_type_scat_source
C C 0.0033 0.0016 'International Tables Vol C Tables 4.2.6.8 and 6.1.1.4'
H H 0.0000 0.0000 'International Tables Vol C Tables 4.2.6.8 and 6.1.1.4'
N N 0.0061 0.0033 'International Tables Vol C Tables 4.2.6.8 and 6.1.1.4'
O O 0.0106 0.0060 'International Tables Vol C Tables 4.2.6.8 and 6.1.1.4'
Ni Ni 0.3393 1.1124 'International Tables Vol C Tables 4.2.6.8 and 6.1.1.4'

loop_
_geom_angle_atom_site_label_1
_geom_angle_atom_site_label_2
_geom_angle_atom_site_label_3
_geom_angle
_geom_angle_site_symmetry_1
_geom_angle_site_symmetry_3
C37 N4 C38 117.5(7) . .
C37 N4 Ni1 119.9(5) . 1_565
C38 N4 Ni1 122.4(6) . 1_565
N4 C38 C35 123.8(9) . .
N4 C38 H38 117.9 . .
C35 C38 H38 118.3 . .
O3 Ni1 N4 97.6(2) . 1_545
O3 Ni1 O10 90.6(2) . .
N4 Ni1 O10 92.9(2) 1_545 .
O3 Ni1 N2 86.9(2) . .
N4 Ni1 N2 87.7(2) 1_545 .
O10 Ni1 N2 177.5(2) . .
O3 Ni1 O7 161.7(2) . .
N4 Ni1 O7 100.6(2) 1_545 .
O10 Ni1 O7 90.5(2) . .
N2 Ni1 O7 91.9(2) . .
O3 Ni1 O8 100.3(2) . .
N4 Ni1 O8 162.1(2) 1_545 .
O10 Ni1 O8 86.2(2) . .
N2 Ni1 O8 94.1(2) . .
O7 Ni1 O8 61.63(18) . .
O3 Ni1 C17 131.2(2) . .
N4 Ni1 C17 131.2(3) 1_545 .
O10 Ni1 C17 88.6(2) . .
N2 Ni1 C17 93.0(2) . .
O7 Ni1 C17 30.6(2) . .
O8 Ni1 C17 31.0(2) . .
O5 Ni2 N3 94.7(2) . .
O5 Ni2 O9 89.4(2) . .
N3 Ni2 O9 90.1(2) . .
O5 Ni2 O1 164.2(2) . .
N3 Ni2 O1 100.9(2) . .
O9 Ni2 O1 92.5(2) . .
O5 Ni2 N1 88.0(2) . .
N3 Ni2 N1 91.5(3) . .
O9 Ni2 N1 177.0(2) . .
O1 Ni2 N1 89.6(2) . .
O5 Ni2 O2 102.64(19) . .
N3 Ni2 O2 162.3(2) . .
O9 Ni2 O2 86.8(2) . .
O1 Ni2 O2 61.89(18) . .
N1 Ni2 O2 92.4(2) . .
O5 Ni2 C1 133.4(2) . .
N3 Ni2 C1 131.9(3) . .
O9 Ni2 C1 90.2(2) . .
O1 Ni2 C1 31.0(2) . .
N1 Ni2 C1 90.6(2) . .
O2 Ni2 C1 30.9(2) . .
C1 O1 Ni2 89.1(4) . .
C1 O2 Ni2 88.3(4) . .
C8 O3 Ni1 130.3(5) . .
C9 O5 Ni2 132.8(5) . .
C17 O7 Ni1 90.4(4) . .
C17 O8 Ni1 88.0(4) . .
Ni2 O9 H9B 112.4 . .
Ni2 O9 H9C 112.5 . .
H9B O9 H9C 110.1 . .
Ni1 O10 H10B 106.2 . .
Ni1 O10 H10C 106.3 . .
H10B O10 H10C 106.5 . .
C22 N1 C26 116.2(6) . .
C22 N1 Ni2 116.7(5) . .
C26 N1 Ni2 127.0(5) . .
C15 N2 C16 118.4(6) . .
C15 N2 Ni1 117.8(5) . .
C16 N2 Ni1 123.8(5) . .
C31 N3 C27 115.7(8) . .
C31 N3 Ni2 123.0(6) . .
C27 N3 Ni2 121.3(7) . .
O2 C1 O1 120.7(6) . .
O2 C1 C2 118.8(6) . .
O1 C1 C2 120.4(6) . .
O2 C1 Ni2 60.8(3) . .
O1 C1 Ni2 59.9(3) . .
C2 C1 Ni2 176.0(5) . .
C7 C2 C3 120.0(7) . .
C7 C2 C1 120.1(6) . .
C3 C2 C1 119.9(6) . .
C4 C3 C2 121.5(7) . .
C4 C3 H3 119.3 . .
C2 C3 H3 119.3 . .
C3 C4 C5 118.7(7) . 2_656
C3 C4 C25 117.4(6) . 2_656
C5 C4 C25 123.9(6) 2_656 2_656
C6 C5 C4 119.6(7) 2_656 2_656
C6 C5 C8 116.8(7) 2_656 .
C4 C5 C8 123.6(7) 2_656 .
C5 C6 C7 121.4(7) 2_656 .
C5 C6 H6 119.3 2_656 .
C7 C6 H6 119.3 . .
C2 C7 C6 118.8(7) . .
C2 C7 H7 120.6 . .
C6 C7 H7 120.6 . .
O3 C8 O4 126.0(7) . .
O3 C8 C5 116.0(7) . .
O4 C8 C5 117.9(7) . .
O6 C9 O5 125.3(7) . .
O6 C9 C10 117.4(7) . .
O5 C9 C10 117.3(7) . .
C11 C10 C20 119.5(6) . 2
C11 C10 C9 121.6(6) . .
C20 C10 C9 118.9(6) 2 .
C21 C11 C10 118.4(6) 2 .
C21 C11 C12 118.4(6) 2 .
C10 C11 C12 123.3(6) . .
C16 C12 C13 116.4(6) . .
C16 C12 C11 119.0(6) . .
C13 C12 C11 124.6(6) . .
C14 C13 C12 119.2(7) . .
C14 C13 H13 120.4 . .
C12 C13 H13 120.4 . .
C13 C14 C15 121.1(7) . .
C13 C14 H14 119.5 . .
C15 C14 H14 119.5 . .
N2 C15 C14 121.2(7) . .
N2 C15 H15 119.4 . .
C14 C15 H15 119.4 . .
N2 C16 C12 123.8(7) . .
N2 C16 H16 118.1 . .
C12 C16 H16 118.1 . .
O7 C17 O8 119.9(6) . .
O7 C17 C18 120.6(6) . .
O8 C17 C18 119.5(6) . .
O7 C17 Ni1 59.0(3) . .
O8 C17 Ni1 61.0(3) . .
C18 C17 Ni1 177.1(5) . .
C19 C18 C21 119.4(7) . .
C19 C18 C17 121.9(6) . .
C21 C18 C17 118.8(6) . .
C20 C19 C18 120.3(7) . .
C20 C19 H19 119.9 . .
C18 C19 H19 119.9 . .
C19 C20 C10 121.0(7) . 2
C19 C20 H20 119.5 . .
C10 C20 H20 119.5 2 .
C18 C21 C11 121.5(6) . 2
C18 C21 H21 119.3 . .
C11 C21 H21 119.3 2 .
N1 C22 C23 123.5(7) . .
N1 C22 H22 118.2 . .
C23 C22 H22 118.2 . .
C22 C23 C24 119.8(8) . .
C22 C23 H23 120.1 . .
C24 C23 H23 120.1 . .
C23 C24 C25 118.9(7) . .
C23 C24 H24 120.6 . .
C25 C24 H24 120.6 . .
C26 C25 C24 116.3(7) . .
C26 C25 C4 121.0(7) . 2_656
C24 C25 C4 122.6(6) . 2_656
N1 C26 C25 125.3(7) . .
N1 C26 H26 117.3 . .
C25 C26 H26 117.3 . .
N3 C27 C28 122.0(11) . .
N3 C27 H27 119.0 . .
C28 C27 H27 119.0 . .
C27 C28 C29 121.8(11) . .
C27 C28 H28 119.1 . .
C29 C28 H28 119.1 . .
C30 C29 C28 113.8(10) . .
C30 C29 C32 121.9(12) . .
C28 C29 C32 124.3(12) . .
C29 C30 C31 122.8(12) . .
C29 C30 H30 118.6 . .
C31 C30 H30 118.6 . .
N3 C31 C30 123.8(10) . .
N3 C31 H31 118.1 . .
C30 C31 H31 118.1 . .
C33 C32 C29 128.2(15) . .
C33 C32 H32 115.9 . .
C29 C32 H32 115.9 . .
C32 C33 C34 132.4(15) . .
C32 C33 H33 113.8 . .
C34 C33 H33 113.8 . .
C35 C34 C36 116.1(8) . .
C35 C34 C33 120.0(11) . .
C36 C34 C33 123.9(11) . .
C38 C35 C34 120.9(10) . .
C38 C35 H35 119.5 . .
C34 C35 H35 119.5 . .
C37 C36 C34 120.1(9) . .
C37 C36 H36 120.0 . .
C34 C36 H36 120.0 . .
N4 C37 C36 121.5(8) . .
N4 C37 H37 119.2 . .
C36 C37 H37 119.2 . .

loop_
_geom_bond_atom_site_label_1
_geom_bond_atom_site_label_2
_geom_bond_distance
_geom_bond_site_symmetry_2
N4 C37 1.336(10) .
N4 C38 1.341(10) .
N4 Ni1 2.076(6) 1_565
C38 C35 1.342(12) .
C38 H38 0.9249 .
Ni1 O3 2.015(5) .
Ni1 N4 2.076(6) 1_545
Ni1 O10 2.082(5) .
Ni1 N2 2.096(6) .
Ni1 O7 2.120(5) .
Ni1 O8 2.165(5) .
Ni1 C17 2.474(7) .
Ni2 O5 2.034(5) .
Ni2 N3 2.056(6) .
Ni2 O9 2.109(5) .
Ni2 O1 2.123(5) .
Ni2 N1 2.129(6) .
Ni2 O2 2.141(5) .
Ni2 C1 2.453(7) .
O1 C1 1.262(8) .
O2 C1 1.261(8) .
O3 C8 1.246(8) .
O4 C8 1.250(9) .
O5 C9 1.265(9) .
O6 C9 1.255(10) .
O7 C17 1.261(8) .
O8 C17 1.275(8) .
O9 H9B 0.8501 .
O9 H9C 0.8501 .
O10 H10B 0.8500 .
O10 H10C 0.8500 .
N1 C22 1.335(10) .
N1 C26 1.352(9) .
N2 C15 1.337(9) .
N2 C16 1.343(9) .
N3 C31 1.319(11) .
N3 C27 1.328(12) .
C1 C2 1.504(9) .
C2 C7 1.379(10) .
C2 C3 1.400(10) .
C3 C4 1.391(10) .
C3 H3 0.9300 .
C4 C5 1.400(10) 2_656
C4 C25 1.479(10) 2_656
C5 C6 1.394(10) 2_656
C5 C4 1.400(10) 2_656
C5 C8 1.520(10) .
C6 C5 1.394(10) 2_656
C6 C7 1.401(10) .
C6 H6 0.9300 .
C7 H7 0.9300 .
C9 C10 1.499(10) .
C10 C11 1.398(10) .
C10 C20 1.403(10) 2
C11 C21 1.392(10) 2
C11 C12 1.468(9) .
C12 C16 1.396(10) .
C12 C13 1.405(10) .
C13 C14 1.358(10) .
C13 H13 0.9300 .
C14 C15 1.376(10) .
C14 H14 0.9300 .
C15 H15 0.9300 .
C16 H16 0.9300 .
C17 C18 1.494(10) .
C18 C19 1.381(10) .
C18 C21 1.390(10) .
C19 C20 1.363(11) .
C19 H19 0.9300 .
C20 C10 1.403(10) 2
C20 H20 0.9300 .
C21 C11 1.392(10) 2
C21 H21 0.9300 .
C22 C23 1.365(11) .
C22 H22 0.9300 .
C23 C24 1.394(11) .
C23 H23 0.9300 .
C24 C25 1.398(10) .
C24 H24 0.9300 .
C25 C26 1.392(10) .
C25 C4 1.479(10) 2_656
C26 H26 0.9300 .
C27 C28 1.387(15) .
C27 H27 0.9300 .
C28 C29 1.387(18) .
C28 H28 0.9300 .
C29 C30 1.331(16) .
C29 C32 1.483(14) .
C30 C31 1.366(13) .
C30 H30 0.9300 .
C31 H31 0.9300 .
C32 C33 1.171(16) .
C32 H32 0.9300 .
C33 C34 1.477(14) .
C33 H33 0.9300 .
C34 C35 1.363(15) .
C34 C36 1.414(14) .
C35 H35 0.9300 .
C36 C37 1.380(11) .
C36 H36 0.9300 .
C37 H37 0.9300 .
O4W O4W 1.14(10) 2_656

loop_
_geom_torsion_atom_site_label_1
_geom_torsion_atom_site_label_2
_geom_torsion_atom_site_label_3
_geom_torsion_atom_site_label_4
_geom_torsion
_geom_torsion_site_symmetry_1
_geom_torsion_site_symmetry_4
C37 N4 C38 C35 0.5(12) . .
Ni1 N4 C38 C35 -174.6(7) 1_565 .
O5 Ni2 O1 C1 10.7(9) . .
N3 Ni2 O1 C1 -176.7(4) . .
O9 Ni2 O1 C1 -86.1(4) . .
N1 Ni2 O1 C1 91.8(4) . .
O2 Ni2 O1 C1 -1.2(4) . .
O5 Ni2 O2 C1 -175.6(4) . .
N3 Ni2 O2 C1 15.6(10) . .
O9 Ni2 O2 C1 95.7(4) . .
O1 Ni2 O2 C1 1.2(4) . .
N1 Ni2 O2 C1 -87.1(4) . .
N4 Ni1 O3 C8 -91.9(7) 1_545 .
O10 Ni1 O3 C8 1.1(7) . .
N2 Ni1 O3 C8 -179.1(7) . .
O7 Ni1 O3 C8 94.4(9) . .
O8 Ni1 O3 C8 87.3(7) . .
C17 Ni1 O3 C8 89.7(7) . .
N3 Ni2 O5 C9 97.1(7) . .
O9 Ni2 O5 C9 7.0(7) . .
O1 Ni2 O5 C9 -90.2(10) . .
N1 Ni2 O5 C9 -171.6(7) . .
O2 Ni2 O5 C9 -79.6(7) . .
C1 Ni2 O5 C9 -82.7(7) . .
O3 Ni1 O7 C17 -7.0(8) . .
N4 Ni1 O7 C17 179.4(4) 1_545 .
O10 Ni1 O7 C17 86.3(4) . .
N2 Ni1 O7 C17 -92.7(4) . .
O8 Ni1 O7 C17 1.0(4) . .
O3 Ni1 O8 C17 176.5(4) . .
N4 Ni1 O8 C17 -6.1(9) 1_545 .
O10 Ni1 O8 C17 -93.6(4) . .
N2 Ni1 O8 C17 89.0(4) . .
O7 Ni1 O8 C17 -0.9(4) . .
O5 Ni2 N1 C22 -40.4(6) . .
N3 Ni2 N1 C22 54.2(6) . .
O9 Ni2 N1 C22 -69(5) . .
O1 Ni2 N1 C22 155.2(6) . .
O2 Ni2 N1 C22 -143.0(6) . .
C1 Ni2 N1 C22 -173.9(6) . .
O5 Ni2 N1 C26 142.2(6) . .
N3 Ni2 N1 C26 -123.1(6) . .
O9 Ni2 N1 C26 113(4) . .
O1 Ni2 N1 C26 -22.2(6) . .
O2 Ni2 N1 C26 39.7(6) . .
C1 Ni2 N1 C26 8.8(6) . .
O3 Ni1 N2 C15 39.8(5) . .
N4 Ni1 N2 C15 -58.0(5) 1_545 .
O10 Ni1 N2 C15 44(5) . .
O7 Ni1 N2 C15 -158.4(5) . .
O8 Ni1 N2 C15 139.9(5) . .
C17 Ni1 N2 C15 170.9(5) . .
O3 Ni1 N2 C16 -144.1(6) . .
N4 Ni1 N2 C16 118.2(6) 1_545 .
O10 Ni1 N2 C16 -140(5) . .
O7 Ni1 N2 C16 17.7(6) . .
O8 Ni1 N2 C16 -44.0(6) . .
C17 Ni1 N2 C16 -13.0(6) . .
O5 Ni2 N3 C31 -34.8(8) . .
O9 Ni2 N3 C31 54.6(8) . .
O1 Ni2 N3 C31 147.2(7) . .
N1 Ni2 N3 C31 -122.9(8) . .
O2 Ni2 N3 C31 134.2(9) . .
C1 Ni2 N3 C31 144.9(7) . .
O5 Ni2 N3 C27 145.9(8) . .
O9 Ni2 N3 C27 -124.6(8) . .
O1 Ni2 N3 C27 -32.1(8) . .
N1 Ni2 N3 C27 57.9(8) . .
O2 Ni2 N3 C27 -45.0(12) . .
C1 Ni2 N3 C27 -34.3(9) . .
Ni2 O2 C1 O1 -2.0(7) . .
Ni2 O2 C1 C2 175.5(6) . .
Ni2 O1 C1 O2 2.0(7) . .
Ni2 O1 C1 C2 -175.4(6) . .
O5 Ni2 C1 O2 6.0(5) . .
N3 Ni2 C1 O2 -173.7(4) . .
O9 Ni2 C1 O2 -83.4(4) . .
O1 Ni2 C1 O2 -178.0(7) . .
N1 Ni2 C1 O2 93.7(4) . .
O5 Ni2 C1 O1 -176.0(4) . .
N3 Ni2 C1 O1 4.3(6) . .
O9 Ni2 C1 O1 94.6(4) . .
N1 Ni2 C1 O1 -88.3(4) . .
O2 Ni2 C1 O1 178.0(7) . .
O5 Ni2 C1 C2 -80(8) . .
N3 Ni2 C1 C2 101(8) . .
O9 Ni2 C1 C2 -169(8) . .
O1 Ni2 C1 C2 96(8) . .
N1 Ni2 C1 C2 8(8) . .
O2 Ni2 C1 C2 -86(8) . .
O2 C1 C2 C7 18.4(10) . .
O1 C1 C2 C7 -164.1(7) . .
Ni2 C1 C2 C7 102(8) . .
O2 C1 C2 C3 -161.5(7) . .
O1 C1 C2 C3 15.9(10) . .
Ni2 C1 C2 C3 -78(8) . .
C7 C2 C3 C4 -1.5(11) . .
C1 C2 C3 C4 178.5(6) . .
C2 C3 C4 C5 1.9(11) . 2_656
C2 C3 C4 C25 178.6(7) . 2_656
C3 C2 C7 C6 -0.2(11) . .
C1 C2 C7 C6 179.8(7) . .
C5 C6 C7 C2 1.4(12) 2_656 .
Ni1 O3 C8 O4 19.6(13) . .
Ni1 O3 C8 C5 -162.9(5) . .
C6 C5 C8 O3 -150.3(7) 2_656 .
C4 C5 C8 O3 27.4(11) 2_656 .
C6 C5 C8 O4 27.4(11) 2_656 .
C4 C5 C8 O4 -154.9(9) 2_656 .
Ni2 O5 C9 O6 -15.2(14) . .
Ni2 O5 C9 C10 166.3(5) . .
O6 C9 C10 C11 139.0(9) . .
O5 C9 C10 C11 -42.4(11) . .
O6 C9 C10 C20 -40.0(12) . 2
O5 C9 C10 C20 138.6(8) . 2
C20 C10 C11 C21 1.1(10) 2 2
C9 C10 C11 C21 -177.8(7) . 2
C20 C10 C11 C12 179.8(7) 2 .
C9 C10 C11 C12 0.8(11) . .
C21 C11 C12 C16 -52.9(9) 2 .
C10 C11 C12 C16 128.5(7) . .
C21 C11 C12 C13 124.5(8) 2 .
C10 C11 C12 C13 -54.2(10) . .
C16 C12 C13 C14 -1.3(11) . .
C11 C12 C13 C14 -178.8(7) . .
C12 C13 C14 C15 0.7(12) . .
C16 N2 C15 C14 -0.9(11) . .
Ni1 N2 C15 C14 175.4(6) . .
C13 C14 C15 N2 0.5(12) . .
C15 N2 C16 C12 0.2(10) . .
Ni1 N2 C16 C12 -175.9(5) . .
C13 C12 C16 N2 0.9(10) . .
C11 C12 C16 N2 178.5(6) . .
Ni1 O7 C17 O8 -1.6(7) . .
Ni1 O7 C17 C18 176.7(6) . .
Ni1 O8 C17 O7 1.6(6) . .
Ni1 O8 C17 C18 -176.7(6) . .
O3 Ni1 C17 O7 177.1(3) . .
N4 Ni1 C17 O7 -0.8(5) 1_545 .
O10 Ni1 C17 O7 -93.4(4) . .
N2 Ni1 C17 O7 88.6(4) . .
O8 Ni1 C17 O7 -178.4(6) . .
O3 Ni1 C17 O8 -4.5(5) . .
N4 Ni1 C17 O8 177.5(4) 1_545 .
O10 Ni1 C17 O8 85.0(4) . .
N2 Ni1 C17 O8 -93.0(4) . .
O7 Ni1 C17 O8 178.4(6) . .
O3 Ni1 C17 C18 95(11) . .
N4 Ni1 C17 C18 -83(11) 1_545 .
O10 Ni1 C17 C18 -175(11) . .
N2 Ni1 C17 C18 7(11) . .
O7 Ni1 C17 C18 -82(11) . .
O8 Ni1 C17 C18 100(11) . .
O7 C17 C18 C19 166.7(7) . .
O8 C17 C18 C19 -15.0(10) . .
Ni1 C17 C18 C19 -113(10) . .
O7 C17 C18 C21 -12.5(10) . .
O8 C17 C18 C21 165.8(6) . .
Ni1 C17 C18 C21 68(11) . .
C21 C18 C19 C20 0.5(11) . .
C17 C18 C19 C20 -178.7(7) . .
C18 C19 C20 C10 -0.5(12) . 2
C19 C18 C21 C11 0.4(11) . 2
C17 C18 C21 C11 179.6(6) . 2
C26 N1 C22 C23 -1.3(12) . .
Ni2 N1 C22 C23 -179.0(7) . .
N1 C22 C23 C24 0.8(13) . .
C22 C23 C24 C25 -0.4(13) . .
C23 C24 C25 C26 0.5(11) . .
C23 C24 C25 C4 176.1(7) . 2_656
C22 N1 C26 C25 1.5(11) . .
Ni2 N1 C26 C25 178.9(5) . .
C24 C25 C26 N1 -1.1(11) . .
C4 C25 C26 N1 -176.8(7) 2_656 .
C31 N3 C27 C28 1.7(16) . .
Ni2 N3 C27 C28 -179.0(9) . .
N3 C27 C28 C29 0.4(19) . .
C27 C28 C29 C30 -1.7(19) . .
C27 C28 C29 C32 177.5(11) . .
C28 C29 C30 C31 0.8(19) . .
C32 C29 C30 C31 -178.4(11) . .
C27 N3 C31 C30 -2.7(16) . .
Ni2 N3 C31 C30 178.0(9) . .
C29 C30 C31 N3 1(2) . .
C30 C29 C32 C33 -170.2(14) . .
C28 C29 C32 C33 11(2) . .
C29 C32 C33 C34 -176.7(11) . .
C32 C33 C34 C35 -178.7(13) . .
C32 C33 C34 C36 4(2) . .
N4 C38 C35 C34 -0.8(15) . .
C36 C34 C35 C38 0.9(14) . .
C33 C34 C35 C38 -176.6(9) . .
C35 C34 C36 C37 -0.8(13) . .
C33 C34 C36 C37 176.6(9) . .
C38 N4 C37 C36 -0.4(12) . .
Ni1 N4 C37 C36 174.9(6) 1_565 .
C34 C36 C37 N4 0.6(13) . .
